data_4513329
loop_
_publ_author_name
'Wang, Shu-Long'
'Hu, Fei-Long'
'Zhou, Ju-Ying'
'Zhou, Yan'
'Huang, Qin'
'Lang, Jian-Ping'

_publ_section_title
;
 Rigidity versus Flexibility of Ligands in the Assembly of Entangled
 Coordination Polymers Based on Bi- and Tetra Carboxylates and N-Donor
 Ligands
;
_journal_issue 8
_journal_name_full 'Crystal Growth &amp; Design'
_journal_page_first 4087
_journal_paper_doi 10.1021/acs.cgd.5b00642
_journal_volume 15
_journal_year 2015
_chemical_formula_sum 'C35 H30 N2 O6 Zn'
_chemical_formula_weight 640.00
_chemical_name_systematic
; 
 ? 
;
_space_group_IT_number 2
_symmetry_cell_setting triclinic
_symmetry_space_group_name_Hall '-P 1'
_symmetry_space_group_name_H-M 'P -1'
_atom_sites_solution_hydrogens geom
_atom_sites_solution_primary direct
_atom_sites_solution_secondary difmap
_audit_creation_method SHELXL-97
_cell_angle_alpha 96.54(3)
_cell_angle_beta 100.43(3)
_cell_angle_gamma 106.40(3)
_cell_formula_units_Z 2
_cell_length_a 9.1199(18)
_cell_length_b 11.616(2)
_cell_length_c 15.685(3)
_cell_measurement_reflns_used 5213
_cell_measurement_temperature 293(2)
_cell_measurement_theta_max 27.4932
_cell_measurement_theta_min 3.1680
_cell_volume 1543.5(6)
_computing_cell_refinement 'Bruker SMART'
_computing_data_collection 'Bruker SMART'
_computing_data_reduction 'Bruker SHELXTL'
_computing_molecular_graphics 'Bruker SHELXTL'
_computing_publication_material 'Bruker SHELXTL'
_computing_structure_refinement 'SHELXL-97 (Sheldrick, 1997)'
_computing_structure_solution 'SHELXS-97 (Sheldrick, 1990)'
_diffrn_ambient_temperature 293(2)
_diffrn_measured_fraction_theta_full 0.984
_diffrn_measured_fraction_theta_max 0.984
_diffrn_measurement_device_type 'CCD area detector'
_diffrn_measurement_method 'phi and omega scans'
_diffrn_radiation_monochromator graphite
_diffrn_radiation_source 'fine-focus sealed tube'
_diffrn_radiation_type MoK\a
_diffrn_radiation_wavelength 0.71073
_diffrn_reflns_av_R_equivalents 0.0592
_diffrn_reflns_av_sigmaI/netI 0.1025
_diffrn_reflns_limit_h_max 11
_diffrn_reflns_limit_h_min -9
_diffrn_reflns_limit_k_max 14
_diffrn_reflns_limit_k_min -15
_diffrn_reflns_limit_l_max 20
_diffrn_reflns_limit_l_min -20
_diffrn_reflns_number 15045
_diffrn_reflns_theta_full 27.49
_diffrn_reflns_theta_max 27.49
_diffrn_reflns_theta_min 3.17
_exptl_absorpt_coefficient_mu 0.844
_exptl_absorpt_correction_T_max 1.0000
_exptl_absorpt_correction_T_min 0.8786
_exptl_absorpt_correction_type multi-scan
_exptl_absorpt_process_details sadabs
_exptl_crystal_colour colorless
_exptl_crystal_density_diffrn 1.377
_exptl_crystal_density_method 'not measured'
_exptl_crystal_description sheet
_exptl_crystal_F_000 664
_exptl_crystal_size_max 0.2
_exptl_crystal_size_mid 0.2
_exptl_crystal_size_min 0.2
_refine_diff_density_max 0.237
_refine_diff_density_min -0.287
_refine_diff_density_rms 0.060
_refine_ls_extinction_method none
_refine_ls_goodness_of_fit_ref 1.083
_refine_ls_hydrogen_treatment constr
_refine_ls_matrix_type full
_refine_ls_number_parameters 397
_refine_ls_number_reflns 6970
_refine_ls_number_restraints 0
_refine_ls_restrained_S_all 1.083
_refine_ls_R_factor_all 0.1449
_refine_ls_R_factor_gt 0.0810
_refine_ls_shift/su_max 0.000
_refine_ls_shift/su_mean 0.000
_refine_ls_structure_factor_coef Fsqd
_refine_ls_weighting_details 'calc w=1/[\s^2^(Fo^2^)+(0.0411P)^2^+0.3981P] where P=(Fo^2^+2Fc^2^)/3'
_refine_ls_weighting_scheme calc
_refine_ls_wR_factor_gt 0.1211
_refine_ls_wR_factor_ref 0.1424
_reflns_number_gt 4182
_reflns_number_total 6970
_reflns_threshold_expression >2sigma(I)
_cod_data_source_file cg5b00642_si_002.cif
_cod_data_source_block 3
_cod_depositor_comments
;
The following automatic conversions were performed:

'_exptl_absorpt_correction_type' value 'Multi-scan' changed to
'multi-scan' according to
/usr/data/users/saulius/crontab/automatic-downloads/rss-feeds/ACS/lib/dictionaries/cif_core.dic
dictionary named 'cif_core.dic' version 2.4.2 from 2011-04-26.

Automatic conversion script
Id: cif_fix_values 3271 2015-04-21 07:52:19Z andrius 

 Adding full bibliography for 4513327--4513333.cif.
;
_cod_original_cell_volume 1543.5(5)
_cod_original_sg_symbol_H-M P-1
_cod_database_code 4513329

loop_
_symmetry_equiv_pos_as_xyz
'x, y, z'
'-x, -y, -z'

loop_
_atom_site_label
_atom_site_type_symbol
_atom_site_fract_x
_atom_site_fract_y
_atom_site_fract_z
_atom_site_U_iso_or_equiv
_atom_site_adp_type
_atom_site_occupancy
_atom_site_symmetry_multiplicity
_atom_site_calc_flag
_atom_site_refinement_flags
Zn1 Zn 0.56650(6) 0.49368(4) 0.31735(3) 0.04663(18) Uani 1 1 d .
O4 O 0.9749(3) 0.2162(3) -0.04054(18) 0.0584(9) Uani 1 1 d .
O6 O 0.6914(3) 0.4815(2) 0.2332(2) 0.0586(9) Uani 1 1 d .
N1 N 0.4466(4) 0.3216(3) 0.3332(2) 0.0461(9) Uani 1 1 d .
N2 N 0.3866(4) 0.5639(3) 0.2992(2) 0.0418(8) Uani 1 1 d .
O2 O 0.7072(3) -0.4473(2) -0.56635(19) 0.0603(9) Uani 1 1 d .
O1 O 0.7230(4) -0.2648(3) -0.6001(2) 0.0712(10) Uani 1 1 d .
C15 C 0.9118(5) -0.2780(4) -0.4782(3) 0.0431(10) Uani 1 1 d .
C17 C 0.7127(5) 0.3637(4) 0.1059(3) 0.0445(10) Uani 1 1 d .
C19 C 0.2963(5) 0.0822(3) 0.3499(3) 0.0443(10) Uani 1 1 d .
O5 O 0.4717(4) 0.3828(3) 0.1334(2) 0.0745(10) Uani 1 1 d .
C22 C 0.5013(5) 0.2699(4) 0.3983(3) 0.0535(12) Uani 1 1 d .
H22 H 0.5927 0.3157 0.4390 0.064 Uiso 1 1 calc R
C24 C 0.2382(5) 0.1356(4) 0.2835(3) 0.0663(14) Uani 1 1 d .
H24 H 0.1465 0.0917 0.2423 0.080 Uiso 1 1 calc R
C26 C 0.9833(5) -0.1536(4) -0.4567(3) 0.0492(11) Uani 1 1 d .
H26 H 0.9409 -0.1029 -0.4882 0.059 Uiso 1 1 calc R
C27 C 0.3253(5) 0.5957(4) 0.2259(3) 0.0472(11) Uani 1 1 d .
H27 H 0.3603 0.5791 0.1751 0.057 Uiso 1 1 calc R
O3 O 1.3134(4) -0.1396(3) -0.2787(2) 0.0802(11) Uani 1 1 d .
C30 C 0.1554(5) 0.6789(3) 0.2966(3) 0.0449(11) Uani 1 1 d .
C34 C 1.3208(5) 0.0537(4) -0.1927(3) 0.0522(12) Uani 1 1 d .
C35 C 1.1792(5) -0.1766(4) -0.3439(3) 0.0548(12) Uani 1 1 d .
C37 C 1.2027(5) 0.1799(4) -0.0745(3) 0.0509(12) Uani 1 1 d .
C40 C 0.6154(6) 0.4118(4) 0.1589(3) 0.0533(12) Uani 1 1 d .
C41 C 0.6451(5) 0.2785(4) 0.0293(3) 0.0554(12) Uani 1 1 d .
H41 H 0.5368 0.2528 0.0090 0.067 Uiso 1 1 calc R
C42 C 0.2106(5) 0.6529(4) 0.2225(3) 0.0521(12) Uani 1 1 d .
H42 H 0.1704 0.6741 0.1698 0.063 Uiso 1 1 calc R
C43 C 0.4309(5) 0.1536(4) 0.4087(3) 0.0567(12) Uani 1 1 d .
H43 H 0.4742 0.1226 0.4557 0.068 Uiso 1 1 calc R
C44 C 0.7699(5) -0.3301(4) -0.5537(3) 0.0482(11) Uani 1 1 d .
C48 C 0.2227(5) -0.0481(3) 0.3588(3) 0.0553(12) Uani 1 1 d .
H48A H 0.1804 -0.0481 0.4113 0.066 Uiso 1 1 calc R
H48B H 0.3045 -0.0867 0.3677 0.066 Uiso 1 1 calc R
C50 C 0.8952(5) 0.2688(4) 0.0101(3) 0.0477(11) Uani 1 1 d .
C52 C 1.1419(5) 0.2493(5) -0.0101(3) 0.0730(16) Uani 1 1 d .
H52A H 1.1678 0.2292 0.0479 0.088 Uiso 1 1 calc R
H52B H 1.1891 0.3363 -0.0064 0.088 Uiso 1 1 calc R
C53 C 0.2182(5) 0.6442(4) 0.3711(3) 0.0574(12) Uani 1 1 d .
H53 H 0.1842 0.6591 0.4225 0.069 Uiso 1 1 calc R
C56 C 0.0329(5) 0.7418(4) 0.2945(3) 0.0622(14) Uani 1 1 d .
H56A H -0.0025 0.7398 0.3492 0.075 Uiso 1 1 calc R
H56B H -0.0564 0.6981 0.2468 0.075 Uiso 1 1 calc R
C57 C 0.9654(5) 0.3533(4) 0.0869(3) 0.0651(14) Uani 1 1 d .
H57 H 1.0738 0.3790 0.1070 0.078 Uiso 1 1 calc R
C58 C 0.0939(5) -0.1247(3) 0.2819(3) 0.0577(13) Uani 1 1 d .
H58A H 0.1333 -0.1223 0.2285 0.069 Uiso 1 1 calc R
H58B H 0.0078 -0.0905 0.2751 0.069 Uiso 1 1 calc R
C61 C 1.3340(5) 0.1735(4) -0.1940(3) 0.0570(13) Uani 1 1 d .
H61 H 1.3809 0.2128 -0.2352 0.068 Uiso 1 1 calc R
C64 C 1.1158(5) -0.1019(4) -0.3899(3) 0.0557(12) Uani 1 1 d .
H64 H 1.1614 -0.0177 -0.3764 0.067 Uiso 1 1 calc R
C66 C 0.7349(5) 0.2315(4) -0.0174(3) 0.0572(13) Uani 1 1 d .
H66 H 0.6865 0.1737 -0.0683 0.069 Uiso 1 1 calc R
C67 C 0.3321(5) 0.5869(4) 0.3711(3) 0.0536(12) Uani 1 1 d .
H67 H 0.3723 0.5634 0.4228 0.064 Uiso 1 1 calc R
C69 C 1.1105(6) -0.3016(4) -0.3646(3) 0.0612(13) Uani 1 1 d .
H69 H 1.1537 -0.3523 -0.3335 0.073 Uiso 1 1 calc R
C71 C 0.9778(6) -0.3510(4) -0.4315(3) 0.0566(12) Uani 1 1 d .
H71 H 0.9322 -0.4352 -0.4452 0.068 Uiso 1 1 calc R
C72 C 1.3942(5) -0.0126(5) -0.2527(3) 0.0852(19) Uani 1 1 d .
H72A H 1.3978 0.0243 -0.3051 0.102 Uiso 1 1 calc R
H72B H 1.5013 -0.0018 -0.2229 0.102 Uiso 1 1 calc R
C75 C 0.3149(6) 0.2541(4) 0.2776(3) 0.0704(15) Uani 1 1 d .
H75 H 0.2721 0.2881 0.2323 0.084 Uiso 1 1 calc R
C76 C 1.2775(5) 0.2367(4) -0.1339(3) 0.0595(13) Uani 1 1 d .
H76 H 1.2904 0.3190 -0.1339 0.071 Uiso 1 1 calc R
C77 C 1.1874(5) 0.0589(4) -0.0757(3) 0.0633(13) Uani 1 1 d .
H77 H 1.1363 0.0182 -0.0365 0.076 Uiso 1 1 calc R
C82 C 0.8732(5) 0.3991(4) 0.1332(3) 0.0621(14) Uani 1 1 d .
H82 H 0.9213 0.4559 0.1846 0.075 Uiso 1 1 calc R
C84 C 1.2462(6) -0.0036(4) -0.1339(3) 0.0642(13) Uani 1 1 d .
H84 H 1.2350 -0.0855 -0.1333 0.077 Uiso 1 1 calc R

loop_
_atom_site_aniso_label
_atom_site_aniso_U_11
_atom_site_aniso_U_22
_atom_site_aniso_U_33
_atom_site_aniso_U_23
_atom_site_aniso_U_13
_atom_site_aniso_U_12
Zn1 0.0440(3) 0.0416(3) 0.0537(3) 0.0032(2) 0.0106(2) 0.0146(2)
O4 0.0386(17) 0.078(2) 0.0525(19) -0.0127(16) 0.0098(15) 0.0178(15)
O6 0.0551(19) 0.0521(17) 0.063(2) -0.0076(15) 0.0243(16) 0.0078(15)
N1 0.046(2) 0.0385(18) 0.053(2) 0.0076(17) 0.0056(18) 0.0146(17)
N2 0.043(2) 0.0417(18) 0.041(2) 0.0048(16) 0.0087(17) 0.0150(16)
O2 0.063(2) 0.0483(17) 0.057(2) -0.0009(15) 0.0057(16) 0.0072(16)
O1 0.064(2) 0.074(2) 0.065(2) 0.0215(18) -0.0039(18) 0.0121(18)
C15 0.047(3) 0.043(2) 0.041(3) 0.0083(19) 0.016(2) 0.014(2)
C17 0.040(2) 0.050(2) 0.044(3) 0.006(2) 0.010(2) 0.015(2)
C19 0.045(3) 0.042(2) 0.047(3) 0.006(2) 0.012(2) 0.015(2)
O5 0.054(2) 0.103(3) 0.070(2) 0.0009(19) 0.0160(18) 0.034(2)
C22 0.050(3) 0.048(3) 0.054(3) 0.001(2) 0.001(2) 0.013(2)
C24 0.054(3) 0.055(3) 0.069(4) 0.015(3) -0.015(3) 0.001(2)
C26 0.053(3) 0.043(2) 0.053(3) 0.010(2) 0.011(2) 0.017(2)
C27 0.047(3) 0.049(2) 0.043(3) 0.009(2) 0.011(2) 0.010(2)
O3 0.057(2) 0.104(3) 0.070(2) -0.026(2) -0.0104(18) 0.041(2)
C30 0.040(2) 0.030(2) 0.060(3) 0.008(2) 0.009(2) 0.0051(18)
C34 0.025(2) 0.075(3) 0.047(3) -0.001(2) 0.004(2) 0.008(2)
C35 0.045(3) 0.070(3) 0.047(3) -0.008(2) 0.008(2) 0.022(2)
C37 0.034(2) 0.066(3) 0.049(3) -0.002(2) 0.008(2) 0.015(2)
C40 0.051(3) 0.054(3) 0.062(3) 0.014(2) 0.022(3) 0.020(2)
C41 0.037(2) 0.078(3) 0.046(3) 0.006(2) 0.007(2) 0.014(2)
C42 0.047(3) 0.052(3) 0.053(3) 0.017(2) 0.001(2) 0.011(2)
C43 0.060(3) 0.054(3) 0.052(3) 0.012(2) 0.003(2) 0.017(2)
C44 0.048(3) 0.049(3) 0.048(3) 0.005(2) 0.016(2) 0.013(2)
C48 0.058(3) 0.047(2) 0.063(3) 0.012(2) 0.016(2) 0.017(2)
C50 0.037(2) 0.055(3) 0.048(3) 0.002(2) 0.010(2) 0.012(2)
C52 0.035(3) 0.097(4) 0.076(4) -0.026(3) 0.001(2) 0.027(3)
C53 0.070(3) 0.061(3) 0.055(3) 0.011(2) 0.025(3) 0.035(3)
C56 0.038(3) 0.044(2) 0.104(4) 0.015(3) 0.009(3) 0.016(2)
C57 0.035(3) 0.071(3) 0.073(3) -0.020(3) 0.008(2) 0.006(2)
C58 0.046(3) 0.045(2) 0.080(4) 0.013(2) 0.002(2) 0.018(2)
C61 0.041(3) 0.077(3) 0.046(3) 0.016(3) 0.010(2) 0.004(2)
C64 0.052(3) 0.049(3) 0.056(3) -0.003(2) 0.008(2) 0.007(2)
C66 0.042(3) 0.078(3) 0.040(3) -0.011(2) 0.005(2) 0.011(2)
C67 0.071(3) 0.064(3) 0.037(3) 0.018(2) 0.010(2) 0.036(2)
C69 0.069(3) 0.072(3) 0.051(3) 0.012(3) 0.003(3) 0.040(3)
C71 0.068(3) 0.045(2) 0.056(3) 0.006(2) 0.014(3) 0.017(2)
C72 0.038(3) 0.116(5) 0.081(4) -0.037(3) 0.012(3) 0.014(3)
C75 0.068(3) 0.052(3) 0.070(4) 0.024(2) -0.021(3) 0.004(3)
C76 0.048(3) 0.057(3) 0.066(3) 0.003(3) 0.001(3) 0.016(2)
C77 0.068(3) 0.074(3) 0.053(3) 0.014(3) 0.029(3) 0.019(3)
C82 0.046(3) 0.063(3) 0.065(3) -0.020(2) 0.012(2) 0.010(2)
C84 0.075(3) 0.058(3) 0.068(3) 0.010(3) 0.025(3) 0.027(3)

loop_
_atom_type_symbol
_atom_type_description
_atom_type_scat_dispersion_real
_atom_type_scat_dispersion_imag
_atom_type_scat_source
C C 0.0033 0.0016 'International Tables Vol C Tables 4.2.6.8 and 6.1.1.4'
H H 0.0000 0.0000 'International Tables Vol C Tables 4.2.6.8 and 6.1.1.4'
N N 0.0061 0.0033 'International Tables Vol C Tables 4.2.6.8 and 6.1.1.4'
O O 0.0106 0.0060 'International Tables Vol C Tables 4.2.6.8 and 6.1.1.4'
Zn Zn 0.2839 1.4301 'International Tables Vol C Tables 4.2.6.8 and 6.1.1.4'

loop_
_geom_angle_atom_site_label_1
_geom_angle_atom_site_label_2
_geom_angle_atom_site_label_3
_geom_angle
_geom_angle_site_symmetry_1
_geom_angle_site_symmetry_3
O6 Zn1 O2 107.92(13) . 1_566
O6 Zn1 N2 123.90(14) . .
O2 Zn1 N2 113.65(13) 1_566 .
O6 Zn1 N1 109.33(13) . .
O2 Zn1 N1 99.83(14) 1_566 .
N2 Zn1 N1 99.03(13) . .
C50 O4 C52 117.2(3) . .
C40 O6 Zn1 114.6(3) . .
C75 N1 C22 116.2(4) . .
C75 N1 Zn1 122.2(3) . .
C22 N1 Zn1 121.6(3) . .
C27 N2 C67 117.8(4) . .
C27 N2 Zn1 126.6(3) . .
C67 N2 Zn1 115.4(3) . .
C44 O2 Zn1 110.7(3) . 1_544
C71 C15 C26 117.9(4) . .
C71 C15 C44 122.1(4) . .
C26 C15 C44 120.0(4) . .
C82 C17 C41 117.3(4) . .
C82 C17 C40 121.1(4) . .
C41 C17 C40 121.6(4) . .
C24 C19 C43 116.3(4) . .
C24 C19 C48 123.5(4) . .
C43 C19 C48 120.2(4) . .
N1 C22 C43 123.8(4) . .
N1 C22 H22 118.1 . .
C43 C22 H22 118.1 . .
C19 C24 C75 120.3(4) . .
C19 C24 H24 119.8 . .
C75 C24 H24 119.8 . .
C15 C26 C64 122.0(4) . .
C15 C26 H26 119.0 . .
C64 C26 H26 119.0 . .
N2 C27 C42 122.1(4) . .
N2 C27 H27 119.0 . .
C42 C27 H27 119.0 . .
C35 O3 C72 118.6(4) . .
C53 C30 C42 116.5(4) . .
C53 C30 C56 121.9(4) . .
C42 C30 C56 121.5(5) . .
C61 C34 C84 119.1(4) . .
C61 C34 C72 120.2(5) . .
C84 C34 C72 120.6(5) . .
O3 C35 C64 125.9(4) . .
O3 C35 C69 114.0(5) . .
C64 C35 C69 120.0(4) . .
C77 C37 C76 117.8(4) . .
C77 C37 C52 121.6(5) . .
C76 C37 C52 120.6(5) . .
O5 C40 O6 123.3(4) . .
O5 C40 C17 121.2(4) . .
O6 C40 C17 115.5(4) . .
C66 C41 C17 121.3(4) . .
C66 C41 H41 119.3 . .
C17 C41 H41 119.3 . .
C30 C42 C27 120.7(4) . .
C30 C42 H42 119.7 . .
C27 C42 H42 119.7 . .
C22 C43 C19 120.2(4) . .
C22 C43 H43 119.9 . .
C19 C43 H43 119.9 . .
O1 C44 O2 123.6(4) . .
O1 C44 C15 121.1(4) . .
O2 C44 C15 115.4(4) . .
C19 C48 C58 115.7(4) . .
C19 C48 H48A 108.4 . .
C58 C48 H48A 108.4 . .
C19 C48 H48B 108.4 . .
C58 C48 H48B 108.4 . .
H48A C48 H48B 107.4 . .
O4 C50 C66 116.5(3) . .
O4 C50 C57 124.4(4) . .
C66 C50 C57 119.0(4) . .
O4 C52 C37 107.8(3) . .
O4 C52 H52A 110.2 . .
C37 C52 H52A 110.2 . .
O4 C52 H52B 110.2 . .
C37 C52 H52B 110.2 . .
H52A C52 H52B 108.5 . .
C30 C53 C67 120.6(4) . .
C30 C53 H53 119.7 . .
C67 C53 H53 119.7 . .
C30 C56 C58 112.4(3) . 1_565
C30 C56 H56A 109.1 . .
C58 C56 H56A 109.1 1_565 .
C30 C56 H56B 109.1 . .
C58 C56 H56B 109.1 1_565 .
H56A C56 H56B 107.9 . .
C82 C57 C50 119.5(4) . .
C82 C57 H57 120.3 . .
C50 C57 H57 120.3 . .
C48 C58 C56 111.9(4) . 1_545
C48 C58 H58A 109.2 . .
C56 C58 H58A 109.2 1_545 .
C48 C58 H58B 109.2 . .
C56 C58 H58B 109.2 1_545 .
H58A C58 H58B 107.9 . .
C34 C61 C76 120.0(4) . .
C34 C61 H61 120.0 . .
C76 C61 H61 120.0 . .
C35 C64 C26 119.0(4) . .
C35 C64 H64 120.5 . .
C26 C64 H64 120.5 . .
C50 C66 C41 120.7(4) . .
C50 C66 H66 119.6 . .
C41 C66 H66 119.6 . .
N2 C67 C53 122.3(4) . .
N2 C67 H67 118.8 . .
C53 C67 H67 118.8 . .
C71 C69 C35 119.8(4) . .
C71 C69 H69 120.1 . .
C35 C69 H69 120.1 . .
C15 C71 C69 121.1(4) . .
C15 C71 H71 119.4 . .
C69 C71 H71 119.4 . .
O3 C72 C34 114.0(4) . .
O3 C72 H72A 108.7 . .
C34 C72 H72A 108.7 . .
O3 C72 H72B 108.7 . .
C34 C72 H72B 108.7 . .
H72A C72 H72B 107.6 . .
N1 C75 C24 123.2(4) . .
N1 C75 H75 118.4 . .
C24 C75 H75 118.4 . .
C37 C76 C61 121.2(4) . .
C37 C76 H76 119.4 . .
C61 C76 H76 119.4 . .
C37 C77 C84 121.2(4) . .
C37 C77 H77 119.4 . .
C84 C77 H77 119.4 . .
C17 C82 C57 122.2(4) . .
C17 C82 H82 118.9 . .
C57 C82 H82 118.9 . .
C34 C84 C77 120.6(5) . .
C34 C84 H84 119.7 . .
C77 C84 H84 119.7 . .

loop_
_geom_bond_atom_site_label_1
_geom_bond_atom_site_label_2
_geom_bond_distance
_geom_bond_site_symmetry_2
Zn1 O6 1.911(3) .
Zn1 O2 1.953(3) 1_566
Zn1 N2 2.019(3) .
Zn1 N1 2.056(3) .
O4 C50 1.372(4) .
O4 C52 1.436(5) .
O6 C40 1.292(5) .
N1 C75 1.324(5) .
N1 C22 1.333(5) .
N2 C27 1.324(5) .
N2 C67 1.342(5) .
O2 C44 1.294(5) .
O2 Zn1 1.953(3) 1_544
O1 C44 1.219(5) .
C15 C71 1.375(6) .
C15 C26 1.380(5) .
C15 C44 1.511(6) .
C17 C82 1.374(5) .
C17 C41 1.386(5) .
C17 C40 1.494(5) .
C19 C24 1.372(6) .
C19 C43 1.373(5) .
C19 C48 1.507(5) .
O5 C40 1.233(5) .
C22 C43 1.365(6) .
C22 H22 0.9300 .
C24 C75 1.379(6) .
C24 H24 0.9300 .
C26 C64 1.381(5) .
C26 H26 0.9300 .
C27 C42 1.385(6) .
C27 H27 0.9300 .
O3 C35 1.370(5) .
O3 C72 1.424(6) .
C30 C53 1.361(6) .
C30 C42 1.384(6) .
C30 C56 1.496(5) .
C34 C61 1.365(6) .
C34 C84 1.366(6) .
C34 C72 1.510(6) .
C35 C64 1.373(6) .
C35 C69 1.383(6) .
C37 C77 1.370(6) .
C37 C76 1.374(6) .
C37 C52 1.499(5) .
C41 C66 1.372(5) .
C41 H41 0.9300 .
C42 H42 0.9300 .
C43 H43 0.9300 .
C48 C58 1.510(5) .
C48 H48A 0.9700 .
C48 H48B 0.9700 .
C50 C66 1.372(5) .
C50 C57 1.385(5) .
C52 H52A 0.9700 .
C52 H52B 0.9700 .
C53 C67 1.383(6) .
C53 H53 0.9300 .
C56 C58 1.541(5) 1_565
C56 H56A 0.9700 .
C56 H56B 0.9700 .
C57 C82 1.381(5) .
C57 H57 0.9300 .
C58 C56 1.541(5) 1_545
C58 H58A 0.9700 .
C58 H58B 0.9700 .
C61 C76 1.387(6) .
C61 H61 0.9300 .
C64 H64 0.9300 .
C66 H66 0.9300 .
C67 H67 0.9300 .
C69 C71 1.381(6) .
C69 H69 0.9300 .
C71 H71 0.9300 .
C72 H72A 0.9700 .
C72 H72B 0.9700 .
C75 H75 0.9300 .
C76 H76 0.9300 .
C77 C84 1.376(6) .
C77 H77 0.9300 .
C82 H82 0.9300 .
C84 H84 0.9300 .
